data_4038551
loop_
_publ_author_name
'Dhiman, Ankit Kumar'
'Thakur, Ankita'
'Kumar, Inder'
'Kumar, Rakesh'
'Sharma, Upendra'

_publ_section_title
;
 Co(III)-Catalyzed C-H Amidation of Nitrogen Containing Heterocycles with
 Dioxazolones under Mild Condition.
;
_journal_name_full 'The Journal of organic chemistry'
_journal_paper_doi 10.1021/acs.joc.0c01237
_journal_year 2020
_chemical_formula_moiety 'C16 H12 N2 O2'
_chemical_formula_sum 'C16 H12 N2 O2'
_chemical_formula_weight 264.28
_space_group_crystal_system monoclinic
_space_group_IT_number 14
_space_group_name_Hall '-P 2yn'
_space_group_name_H-M_alt 'P 1 21/n 1'
_atom_sites_solution_hydrogens geom
_atom_sites_solution_primary direct
_atom_sites_solution_secondary difmap
_audit_creation_date 2019-12-11
_audit_creation_method
;
Olex2 1.2-ac21
(compiled 2015.09.16 svn.r134, GUI svn.r4998)
;
_cell_angle_alpha 90.00
_cell_angle_beta 100.400(11)
_cell_angle_gamma 90.00
_cell_formula_units_Z 4
_cell_length_a 8.1128(9)
_cell_length_b 9.3254(11)
_cell_length_c 17.1572(18)
_cell_measurement_reflns_used 1370
_cell_measurement_temperature 293(2)
_cell_measurement_theta_max 66.4300
_cell_measurement_theta_min 5.2330
_cell_volume 1276.7(3)
_computing_cell_refinement 'CrysAlisPro 1.171.39.46e (Rigaku OD, 2018)'
_computing_data_collection 'CrysAlisPro 1.171.39.46e (Rigaku OD, 2018)'
_computing_data_reduction 'CrysAlisPro 1.171.39.46e (Rigaku OD, 2018)'
_computing_molecular_graphics 'Olex2 (Dolomanov et al., 2009)'
_computing_publication_material 'Olex2 (Dolomanov et al., 2009)'
_computing_structure_refinement 'ShelXL (Sheldrick, 2008)'
_computing_structure_solution 'ShelXT (Sheldrick, 2015)'
_diffrn_ambient_temperature 293(2)
_diffrn_detector 'CCD plate'
_diffrn_detector_area_resol_mean 15.9974
_diffrn_detector_type Eos
_diffrn_measured_fraction_theta_full 0.989
_diffrn_measured_fraction_theta_max 0.989
_diffrn_measurement_details
;
List of Runs (angles in degrees, time in seconds):

  # Type    Start    End  Width  t~exp~   \w     \q     \k     \f   Frames
--------------------------------------------------------------------------
  1  \w    -49.00   1.00   1.00    1.00    --   25.69 -57.00-180.00   50
  2  \w      4.00  75.00   1.00    1.00    --   25.69 -99.00 -60.00   71
  3  \w      4.00  63.00   1.00    1.00    --   25.69 -57.00-180.00   59
  4  \w     31.00 124.00   1.00    8.00    --   66.85  63.00 -60.00   93
  5  \w    100.00 143.00   1.00    8.00    --   66.85 111.00-120.00   43
  6  \w     -6.00  19.00   1.00    8.00    --   66.85 -91.00 -90.00   25
  7  \w    122.00 148.00   1.00    8.00    --   66.85 178.00   0.00   26
  8  \w     45.00 150.00   1.00    8.00    --   66.85  77.00 150.00  105
  9  \w     47.00 103.00   1.00    8.00    --   66.85 -91.00 -90.00   56
 10  \w     76.00 103.00   1.00   30.00    --  108.00-104.00 -60.00   27
 11  \w     24.00  64.00   1.00   30.00    --  108.00-104.00 -60.00   40
 12  \w     32.00 103.00   1.00   30.00    --  108.00-104.00-180.00   71
 13  \w     42.00  80.00   1.00   30.00    --  108.00 -43.00  60.00   38
 14  \w     25.00  82.00   1.00   30.00    --  108.00 -32.00-180.00   57
 15  \w    111.00 175.00   1.00   30.00    --  108.00 104.00 120.00   64
 16  \w     74.00 104.00   1.00   30.00    --  108.00-104.00  90.00   30
 17  \w     24.00  58.00   1.00   30.00    --  108.00-104.00  90.00   34
 18  \w    144.00 173.00   1.00   30.00    --  108.00 -32.00-180.00   29
 19  \w     86.00 118.00   1.00   30.00    --  108.00 -32.00-180.00   32
 20  \w     94.00 144.00   1.00   30.00    --  108.00 -43.00  60.00   50
 21  \w     25.00  64.00   1.00   30.00    --  108.00-104.00 120.00   39
 22  \w     75.00 103.00   1.00   30.00    --  108.00-104.00   0.00   28
 23  \w    117.00 176.00   1.00   30.00    --  108.00 104.00  90.00   59
;
_diffrn_measurement_device 'four-circle diffractometer'
_diffrn_measurement_device_type 'SuperNova, Dual, Cu at home/near, Eos'
_diffrn_measurement_method '\w scans'
_diffrn_orient_matrix_type 'CrysAlisPro convention (1999,Acta A55,543-557)'
_diffrn_orient_matrix_UB_11 -0.1915883000
_diffrn_orient_matrix_UB_12 -0.0091723000
_diffrn_orient_matrix_UB_13 -0.0268452000
_diffrn_orient_matrix_UB_21 0.0070004000
_diffrn_orient_matrix_UB_22 -0.1630108000
_diffrn_orient_matrix_UB_23 0.0148585000
_diffrn_orient_matrix_UB_31 -0.0240655000
_diffrn_orient_matrix_UB_32 0.0253815000
_diffrn_orient_matrix_UB_33 0.0858835000
_diffrn_radiation_monochromator mirror
_diffrn_radiation_probe x-ray
_diffrn_radiation_type CuK\a
_diffrn_radiation_wavelength 1.54184
_diffrn_reflns_av_R_equivalents 0.0187
_diffrn_reflns_av_unetI/netI 0.0279
_diffrn_reflns_limit_h_max 8
_diffrn_reflns_limit_h_min -9
_diffrn_reflns_limit_k_max 11
_diffrn_reflns_limit_k_min -10
_diffrn_reflns_limit_l_max 20
_diffrn_reflns_limit_l_min -15
_diffrn_reflns_number 3874
_diffrn_reflns_theta_full 66.84
_diffrn_reflns_theta_max 66.84
_diffrn_reflns_theta_min 5.24
_diffrn_source 'micro-focus sealed X-ray tube'
_diffrn_source_type 'SuperNova (Cu) X-ray Source'
_exptl_absorpt_coefficient_mu 0.752
_exptl_absorpt_correction_T_max 1.000
_exptl_absorpt_correction_T_min 0.723
_exptl_absorpt_correction_type gaussian
_exptl_absorpt_process_details
;
CrysAlisPro 1.171.39.46e (Rigaku Oxford Diffraction, 2018)
Numerical absorption correction based on gaussian integration over
			a multifaceted crystal model
Empirical absorption correction using spherical harmonics,
 implemented in SCALE3 ABSPACK scaling algorithm.
;
_exptl_crystal_density_diffrn 1.375
_exptl_crystal_density_method 'not measured'
_exptl_crystal_description Square
_exptl_crystal_F_000 552
_exptl_crystal_size_max 0.248
_exptl_crystal_size_mid 0.122
_exptl_crystal_size_min 0.075
_refine_diff_density_max 0.224
_refine_diff_density_min -0.223
_refine_diff_density_rms 0.036
_refine_ls_extinction_method none
_refine_ls_goodness_of_fit_ref 1.041
_refine_ls_hydrogen_treatment constr
_refine_ls_matrix_type full
_refine_ls_number_parameters 181
_refine_ls_number_reflns 2204
_refine_ls_number_restraints 0
_refine_ls_restrained_S_all 1.041
_refine_ls_R_factor_all 0.0550
_refine_ls_R_factor_gt 0.0447
_refine_ls_shift/su_max 0.005
_refine_ls_shift/su_mean 0.001
_refine_ls_structure_factor_coef Fsqd
_refine_ls_weighting_details 'calc w=1/[\s^2^(Fo^2^)+(0.0662P)^2^+0.1128P] where P=(Fo^2^+2Fc^2^)/3'
_refine_ls_weighting_scheme calc
_refine_ls_wR_factor_gt 0.1176
_refine_ls_wR_factor_ref 0.1289
_reflns_number_gt 1775
_reflns_number_total 2204
_reflns_threshold_expression >2sigma(I)
_cod_data_source_file jo0c01237_si_003.cif
_cod_data_source_block usanb3_rt_cu
_cod_original_cell_volume 1276.7(2)
_cod_database_code 4038551
_chemical_oxdiff_formula 'C64 H48 N8 O8'
_reflns_odcompleteness_completeness 96.44
_reflns_odcompleteness_iscentric 1
_reflns_odcompleteness_theta 66.97
_olex2_refinement_description
;
1. Fixed Uiso
 At 1.2 times of:
  All C(H) groups, All N(H) groups
2.a Aromatic/amide H refined with riding coordinates:
 N1(H1), C9(H9), C5(H5), C11(H11), C15(H15), C4(H4), C13(H13), C10(H10),
 C14(H14), C1(H1A), C3(H3), C2(H2)
;
_olex2_date_sample_data_collection 2019-12-10
_olex2_submission_special_instructions 'No special instructions were received'
_oxdiff_exptl_absorpt_empirical_details
;
Empirical correction (ABSPACK) includes:
- Absorption correction using spherical harmonics
- Frame scaling
;
_oxdiff_exptl_absorpt_empirical_full_max 1.217
_oxdiff_exptl_absorpt_empirical_full_min 0.803

loop_
_space_group_symop_id
_space_group_symop_operation_xyz
1 'x, y, z'
2 '-x+1/2, y+1/2, -z+1/2'
3 '-x, -y, -z'
4 'x-1/2, -y-1/2, z-1/2'

loop_
_atom_site_label
_atom_site_type_symbol
_atom_site_fract_x
_atom_site_fract_y
_atom_site_fract_z
_atom_site_U_iso_or_equiv
_atom_site_adp_type
_atom_site_occupancy
_atom_site_calc_flag
_atom_site_disorder_assembly
_atom_site_disorder_group
_atom_site_refinement_flags_posn
N1 N 0.49587(16) 0.38469(16) 0.58705(8) 0.0573(4) Uani 1 d . . .
H1 H 0.3914 0.3747 0.5670 0.069 Uiso 1 calc . . R
O2 O 0.25685(15) 0.26910(19) 0.49135(9) 0.0819(5) Uani 1 d . . .
N2 N 0.36800(17) 0.20180(16) 0.45706(8) 0.0581(4) Uani 1 d . . .
O1 O 0.67159(18) 0.5066(2) 0.68195(10) 0.0963(6) Uani 1 d . . .
C16 C 0.53942(18) 0.21095(17) 0.48750(9) 0.0501(4) Uani 1 d . . .
C8 C 0.60662(19) 0.29945(18) 0.55331(9) 0.0517(4) Uani 1 d . . .
C12 C 0.6484(2) 0.12691(18) 0.45000(9) 0.0557(4) Uani 1 d . . .
C6 C 0.3806(2) 0.55496(18) 0.66814(9) 0.0554(4) Uani 1 d . . .
C7 C 0.5308(2) 0.48037(19) 0.64669(10) 0.0579(4) Uani 1 d . . .
C9 C 0.7781(2) 0.2983(2) 0.58027(11) 0.0633(4) Uani 1 d . . .
H9 H 0.8237 0.3548 0.6235 0.076 Uiso 1 calc . . R
C5 C 0.2189(2) 0.54434(19) 0.62489(10) 0.0614(4) Uani 1 d . . .
H5 H 0.1987 0.4888 0.5791 0.074 Uiso 1 calc . . R
C11 C 0.8223(2) 0.1310(2) 0.48020(11) 0.0669(5) Uani 1 d . . .
H11 H 0.8950 0.0763 0.4562 0.080 Uiso 1 calc . . R
C15 C 0.3106(2) 0.1234(2) 0.39305(11) 0.0670(5) Uani 1 d . . .
H15 H 0.1960 0.1219 0.3735 0.080 Uiso 1 calc . . R
C4 C 0.0875(3) 0.6159(2) 0.64943(12) 0.0711(5) Uani 1 d . . .
H4 H -0.0206 0.6076 0.6205 0.085 Uiso 1 calc . . R
C13 C 0.5827(3) 0.0441(2) 0.38321(11) 0.0669(5) Uani 1 d . . .
H13 H 0.6540 -0.0108 0.3585 0.080 Uiso 1 calc . . R
C10 C 0.8842(2) 0.2132(2) 0.54343(12) 0.0693(5) Uani 1 d . . .
H10 H 0.9989 0.2135 0.5629 0.083 Uiso 1 calc . . R
C14 C 0.4161(3) 0.0441(2) 0.35469(11) 0.0722(5) Uani 1 d . . .
H14 H 0.3727 -0.0088 0.3097 0.087 Uiso 1 calc . . R
C1 C 0.4077(3) 0.6400(2) 0.73553(11) 0.0706(5) Uani 1 d . . .
H1A H 0.5153 0.6488 0.7650 0.085 Uiso 1 calc . . R
C3 C 0.1174(3) 0.6994(2) 0.71707(13) 0.0781(6) Uani 1 d . . .
H3 H 0.0295 0.7472 0.7339 0.094 Uiso 1 calc . . R
C2 C 0.2768(3) 0.7115(3) 0.75916(13) 0.0835(6) Uani 1 d . . .
H2 H 0.2969 0.7686 0.8043 0.100 Uiso 1 calc . . R

loop_
_atom_site_aniso_label
_atom_site_aniso_U_11
_atom_site_aniso_U_22
_atom_site_aniso_U_33
_atom_site_aniso_U_23
_atom_site_aniso_U_13
_atom_site_aniso_U_12
N1 0.0442(7) 0.0653(8) 0.0608(8) -0.0058(6) 0.0056(5) 0.0019(6)
O2 0.0424(6) 0.1073(11) 0.0931(9) -0.0313(8) 0.0043(6) 0.0079(6)
N2 0.0476(7) 0.0639(9) 0.0606(8) -0.0004(6) 0.0039(6) 0.0041(6)
O1 0.0603(8) 0.1254(14) 0.0948(11) -0.0428(10) -0.0084(7) 0.0062(8)
C16 0.0453(8) 0.0526(8) 0.0516(8) 0.0093(6) 0.0069(6) 0.0032(6)
C8 0.0455(8) 0.0541(9) 0.0549(8) 0.0063(6) 0.0076(6) 0.0027(6)
C12 0.0573(9) 0.0552(9) 0.0561(9) 0.0108(7) 0.0138(7) 0.0079(7)
C6 0.0625(9) 0.0510(8) 0.0524(8) 0.0061(6) 0.0093(7) 0.0007(7)
C7 0.0553(9) 0.0619(10) 0.0540(8) 0.0019(7) 0.0035(7) 0.0003(7)
C9 0.0475(9) 0.0701(11) 0.0695(10) 0.0012(8) 0.0033(7) -0.0008(8)
C5 0.0633(10) 0.0565(9) 0.0634(10) 0.0007(7) 0.0087(7) 0.0054(8)
C11 0.0566(9) 0.0730(12) 0.0742(11) 0.0101(9) 0.0201(8) 0.0161(8)
C15 0.0609(10) 0.0720(11) 0.0620(10) -0.0009(8) -0.0052(8) -0.0002(8)
C4 0.0653(11) 0.0658(11) 0.0825(12) 0.0077(9) 0.0144(9) 0.0104(9)
C13 0.0799(12) 0.0642(10) 0.0580(9) 0.0028(8) 0.0163(8) 0.0120(9)
C10 0.0436(8) 0.0804(12) 0.0823(12) 0.0072(10) 0.0073(8) 0.0076(8)
C14 0.0871(13) 0.0711(12) 0.0545(9) -0.0025(8) 0.0030(9) 0.0024(10)
C1 0.0779(12) 0.0715(12) 0.0597(9) -0.0051(8) 0.0053(8) 0.0055(9)
C3 0.0916(14) 0.0727(13) 0.0747(12) 0.0051(10) 0.0277(11) 0.0233(11)
C2 0.1060(17) 0.0800(14) 0.0643(11) -0.0114(9) 0.0149(11) 0.0177(12)

loop_
_atom_type_symbol
_atom_type_description
_atom_type_scat_dispersion_real
_atom_type_scat_dispersion_imag
_atom_type_scat_source
C C 0.0181 0.0091 'International Tables Vol C Tables 4.2.6.8 and 6.1.1.4'
H H 0.0000 0.0000 'International Tables Vol C Tables 4.2.6.8 and 6.1.1.4'
N N 0.0311 0.0180 'International Tables Vol C Tables 4.2.6.8 and 6.1.1.4'
O O 0.0492 0.0322 'International Tables Vol C Tables 4.2.6.8 and 6.1.1.4'

loop_
_exptl_crystal_face_index_h
_exptl_crystal_face_index_k
_exptl_crystal_face_index_l
_exptl_crystal_face_perp_dist
5 1 0 0.0444
-5 -1 0 0.0444
1 0 -11 0.0563
0 0 11 0.0581
-4 2 -3 0.0628
-5 0 6 0.0469
3 0 -10 0.0561
-5 -3 0 0.0656
-1 -4 8 0.0951
1 -4 8 0.0850
3 -2 8 0.0577
3 1 8 0.0410
4 3 1 0.0625
0 6 -1 0.1082
-2 0 -9 0.0500
-4 0 -4 0.0374
-1 -6 3 0.1119
5 0 3 0.0331

loop_
_geom_angle_atom_site_label_1
_geom_angle_atom_site_label_2
_geom_angle_atom_site_label_3
_geom_angle
_geom_angle_site_symmetry_1
_geom_angle_site_symmetry_3
_geom_angle_publ_flag
C8 N1 H1 115.6 . . ?
C7 N1 H1 115.6 . . ?
C7 N1 C8 128.80(14) . . ?
O2 N2 C16 121.20(14) . . ?
O2 N2 C15 117.60(14) . . ?
C15 N2 C16 121.20(15) . . ?
N2 C16 C8 122.97(14) . . ?
N2 C16 C12 117.15(15) . . ?
C12 C16 C8 119.88(14) . . ?
N1 C8 C16 118.28(13) . . ?
C9 C8 N1 123.18(16) . . ?
C9 C8 C16 118.53(15) . . ?
C11 C12 C16 118.77(16) . . ?
C13 C12 C16 119.82(16) . . ?
C13 C12 C11 121.39(16) . . ?
C5 C6 C7 124.36(15) . . ?
C1 C6 C7 117.02(16) . . ?
C1 C6 C5 118.62(17) . . ?
N1 C7 C6 115.02(14) . . ?
O1 C7 N1 124.02(17) . . ?
O1 C7 C6 120.96(16) . . ?
C8 C9 H9 119.5 . . ?
C8 C9 C10 121.03(17) . . ?
C10 C9 H9 119.5 . . ?
C6 C5 H5 119.8 . . ?
C4 C5 C6 120.49(18) . . ?
C4 C5 H5 119.8 . . ?
C12 C11 H11 119.6 . . ?
C10 C11 C12 120.82(17) . . ?
C10 C11 H11 119.6 . . ?
N2 C15 H15 118.9 . . ?
N2 C15 C14 122.13(17) . . ?
C14 C15 H15 118.9 . . ?
C5 C4 H4 120.1 . . ?
C3 C4 C5 119.9(2) . . ?
C3 C4 H4 120.1 . . ?
C12 C13 H13 119.9 . . ?
C14 C13 C12 120.20(17) . . ?
C14 C13 H13 119.9 . . ?
C9 C10 H10 119.5 . . ?
C11 C10 C9 120.95(16) . . ?
C11 C10 H10 119.5 . . ?
C15 C14 H14 120.3 . . ?
C13 C14 C15 119.42(18) . . ?
C13 C14 H14 120.3 . . ?
C6 C1 H1A 119.7 . . ?
C2 C1 C6 120.51(19) . . ?
C2 C1 H1A 119.7 . . ?
C4 C3 H3 120.1 . . ?
C2 C3 C4 119.73(19) . . ?
C2 C3 H3 120.1 . . ?
C1 C2 H2 119.6 . . ?
C3 C2 C1 120.8(2) . . ?
C3 C2 H2 119.6 . . ?

loop_
_geom_bond_atom_site_label_1
_geom_bond_atom_site_label_2
_geom_bond_distance
_geom_bond_site_symmetry_2
_geom_bond_publ_flag
N1 H1 0.8600 . ?
N1 C8 1.401(2) . ?
N1 C7 1.349(2) . ?
O2 N2 1.3208(19) . ?
N2 C16 1.397(2) . ?
N2 C15 1.332(2) . ?
O1 C7 1.217(2) . ?
C16 C8 1.425(2) . ?
C16 C12 1.420(2) . ?
C8 C9 1.385(2) . ?
C12 C11 1.413(3) . ?
C12 C13 1.405(3) . ?
C6 C7 1.505(2) . ?
C6 C5 1.389(2) . ?
C6 C1 1.387(3) . ?
C9 H9 0.9300 . ?
C9 C10 1.402(3) . ?
C5 H5 0.9300 . ?
C5 C4 1.386(3) . ?
C11 H11 0.9300 . ?
C11 C10 1.349(3) . ?
C15 H15 0.9300 . ?
C15 C14 1.384(3) . ?
C4 H4 0.9300 . ?
C4 C3 1.383(3) . ?
C13 H13 0.9300 . ?
C13 C14 1.352(3) . ?
C10 H10 0.9300 . ?
C14 H14 0.9300 . ?
C1 H1A 0.9300 . ?
C1 C2 1.376(3) . ?
C3 H3 0.9300 . ?
C3 C2 1.367(4) . ?
C2 H2 0.9300 . ?

loop_
_geom_hbond_atom_site_label_D
_geom_hbond_atom_site_label_H
_geom_hbond_atom_site_label_A
_geom_hbond_distance_DH
_geom_hbond_distance_HA
_geom_hbond_distance_DA
_geom_hbond_angle_DHA
_geom_hbond_site_symmetry_A
N1 H1 O2 0.86 1.83 2.5433(18) 139.7 .
C9 H9 O1 0.93 2.23 2.847(3) 123.1 .

loop_
_geom_torsion_atom_site_label_1
_geom_torsion_atom_site_label_2
_geom_torsion_atom_site_label_3
_geom_torsion_atom_site_label_4
_geom_torsion
_geom_torsion_site_symmetry_1
_geom_torsion_site_symmetry_2
_geom_torsion_site_symmetry_3
_geom_torsion_site_symmetry_4
_geom_torsion_publ_flag
N1 C8 C9 C10 -178.65(17) . . . . ?
O2 N2 C16 C8 -4.3(2) . . . . ?
O2 N2 C16 C12 175.65(16) . . . . ?
O2 N2 C15 C14 -177.31(19) . . . . ?
N2 C16 C8 N1 -2.3(2) . . . . ?
N2 C16 C8 C9 178.39(15) . . . . ?
N2 C16 C12 C11 -178.66(15) . . . . ?
N2 C16 C12 C13 2.6(2) . . . . ?
N2 C15 C14 C13 0.8(3) . . . . ?
C16 N2 C15 C14 1.8(3) . . . . ?
C16 C8 C9 C10 0.6(3) . . . . ?
C16 C12 C11 C10 -0.1(3) . . . . ?
C16 C12 C13 C14 -0.1(3) . . . . ?
C8 N1 C7 O1 -0.6(3) . . . . ?
C8 N1 C7 C6 179.62(15) . . . . ?
C8 C16 C12 C11 1.3(2) . . . . ?
C8 C16 C12 C13 -177.48(15) . . . . ?
C8 C9 C10 C11 0.6(3) . . . . ?
C12 C16 C8 N1 177.78(14) . . . . ?
C12 C16 C8 C9 -1.5(2) . . . . ?
C12 C11 C10 C9 -0.8(3) . . . . ?
C12 C13 C14 C15 -1.6(3) . . . . ?
C6 C5 C4 C3 0.6(3) . . . . ?
C6 C1 C2 C3 0.4(3) . . . . ?
C7 N1 C8 C16 -176.85(16) . . . . ?
C7 N1 C8 C9 2.4(3) . . . . ?
C7 C6 C5 C4 179.41(17) . . . . ?
C7 C6 C1 C2 -179.85(19) . . . . ?
C5 C6 C7 N1 -8.5(2) . . . . ?
C5 C6 C7 O1 171.77(19) . . . . ?
C5 C6 C1 C2 0.4(3) . . . . ?
C5 C4 C3 C2 0.3(3) . . . . ?
C11 C12 C13 C14 -178.85(18) . . . . ?
C15 N2 C16 C8 176.64(16) . . . . ?
C15 N2 C16 C12 -3.4(2) . . . . ?
C4 C3 C2 C1 -0.7(4) . . . . ?
C13 C12 C11 C10 178.65(18) . . . . ?
C1 C6 C7 N1 171.83(16) . . . . ?
C1 C6 C7 O1 -7.9(3) . . . . ?
C1 C6 C5 C4 -0.9(3) . . . . ?

loop_
_exptl_oxdiff_crystal_face_indexfrac_h
_exptl_oxdiff_crystal_face_indexfrac_k
_exptl_oxdiff_crystal_face_indexfrac_l
_exptl_oxdiff_crystal_face_x
_exptl_oxdiff_crystal_face_y
_exptl_oxdiff_crystal_face_z
5.0010 1.0022 -0.0066 -0.9671 -0.1285 -0.0955
-5.0010 -1.0022 0.0066 0.9671 0.1285 0.0955
0.9968 0.0034 -11.0022 0.1044 -0.1571 -0.9688
0.0036 -0.0029 11.0011 -0.2960 0.1640 0.9447
-4.0042 1.9970 -2.9979 0.8293 -0.3981 -0.1104
-4.9999 -0.0045 6.0062 0.7967 0.0550 0.6360
2.9979 0.0044 -10.0043 -0.3058 -0.1284 -0.9312
-4.9992 -3.0007 0.0086 0.9851 0.4543 0.0449
-0.9943 -3.9997 8.0060 0.0123 0.7640 0.6100
1.0065 -3.9986 8.0037 -0.3710 0.7778 0.5617
3.0055 -1.9989 7.9995 -0.7722 0.4657 0.5640
3.0028 0.9989 7.9964 -0.7991 -0.0230 0.6398
3.9992 2.9999 0.9926 -0.8204 -0.4463 0.0651
-0.0056 5.9958 -1.0062 -0.0269 -0.9924 0.0659
-2.0037 0.0012 -8.9986 0.6254 -0.1479 -0.7246
-4.0028 -0.0013 -3.9959 0.8742 -0.0872 -0.2469
-0.9942 -5.9970 3.0075 0.1647 1.0153 0.1300
5.0028 0.0021 2.9947 -1.0389 0.0792 0.1369
